data_2220939
loop_
_publ_author_name
'Kahlenberg, Volker'
'Maier, Dirk'
'Veli\<ckov, Bo\<za'

_publ_section_title
;
 Redetermination of EuScO~3~
;
_journal_coeditor_code WM2214
_journal_issue 2
_journal_name_full 'Acta Crystallographica Section E'
_journal_page_first i8
_journal_paper_doi 10.1107/S1600536809001433
_journal_volume 65
_journal_year 2009
_chemical_formula_iupac 'Eu0.968 Sc1 O2.952'
_chemical_formula_structural 'Eu0.968 Sc1 O2.952'
_chemical_formula_sum 'Eu0.968 O2.952 Sc'
_chemical_formula_weight 239.24
_chemical_name_systematic
;
europium(III) scandate(III)
;
_space_group_IT_number 62
_symmetry_cell_setting orthorhombic
_symmetry_space_group_name_Hall '-P 2ac 2n'
_symmetry_space_group_name_H-M 'P n m a'
_atom_sites_solution_primary direct
_atom_sites_solution_secondary difmap
_audit_conform_dict_name cif_core.dic
_audit_conform_dict_version 2.3
_audit_creation_method 'WinGX routine CIF_UPDATE'
_cell_angle_alpha 90
_cell_angle_beta 90
_cell_angle_gamma 90
_cell_formula_units_Z 4
_cell_length_a 5.7554(7)
_cell_length_b 7.9487(10)
_cell_length_c 5.5087(6)
_cell_measurement_reflns_used 2218
_cell_measurement_temperature 293(2)
_cell_measurement_theta_max 29.15
_cell_measurement_theta_min 2.56
_cell_volume 252.01(5)
_computing_cell_refinement 'X-AREA (Stoe & Cie, 2006)'
_computing_data_collection 'X-AREA (Stoe & Cie, 2006)'
_computing_data_reduction 'X-RED (Stoe & Cie, 2006)'
_computing_molecular_graphics '<i>ATOMS for Windows</i> (Dowty, 2004)'
_computing_publication_material 'SHELXL97 (Sheldrick, 2008)'
_computing_structure_refinement 'SHELXL97 (Sheldrick, 2008)'
_computing_structure_solution 'SHELXS97 (Sheldrick, 2008)'
_diffrn_ambient_temperature 293(2)
_diffrn_detector_area_resol_mean 6.67
_diffrn_measured_fraction_theta_full 1
_diffrn_measured_fraction_theta_max 1
_diffrn_measurement_device '2-circle goniometer'
_diffrn_measurement_device_type 'Stoe IPDS-2'
_diffrn_measurement_method \w
_diffrn_radiation_monochromator graphite
_diffrn_radiation_source 'fine-focus sealed tube'
_diffrn_radiation_type MoK\a
_diffrn_radiation_wavelength 0.71073
_diffrn_reflns_av_R_equivalents 0.0547
_diffrn_reflns_limit_h_max 7
_diffrn_reflns_limit_h_min -7
_diffrn_reflns_limit_k_max 9
_diffrn_reflns_limit_k_min -10
_diffrn_reflns_limit_l_max 7
_diffrn_reflns_limit_l_min -7
_diffrn_reflns_number 2168
_diffrn_reflns_theta_full 29.14
_diffrn_reflns_theta_max 29.14
_diffrn_reflns_theta_min 4.5
_exptl_absorpt_coefficient_mu 26.283
_exptl_absorpt_correction_T_max 0.3966
_exptl_absorpt_correction_T_min 0.1391
_exptl_absorpt_correction_type analytical
_exptl_absorpt_process_details '(Alcock, 1970)'
_exptl_crystal_colour colourless
_exptl_crystal_density_diffrn 6.307
_exptl_crystal_density_method 'not measured'
_exptl_crystal_description 'platy fragment'
_exptl_crystal_F_000 422.4
_exptl_crystal_size_max 0.14
_exptl_crystal_size_mid 0.12
_exptl_crystal_size_min 0.02
_refine_diff_density_max 1.397
_refine_diff_density_min -0.84
_refine_ls_extinction_coef 0.113(5)
_refine_ls_extinction_expression Fc^*^=kFc[1+0.001xFc^2^\l^3^/sin(2\q)]^-1/4^
_refine_ls_extinction_method 'SHELXL97 (Sheldrick, 2008)'
_refine_ls_goodness_of_fit_ref 1.266
_refine_ls_matrix_type full
_refine_ls_number_parameters 31
_refine_ls_number_reflns 362
_refine_ls_number_restraints 1
_refine_ls_restrained_S_all 1.264
_refine_ls_R_factor_all 0.0231
_refine_ls_R_factor_gt 0.0212
_refine_ls_shift/su_max 0.011
_refine_ls_shift/su_mean 0.01
_refine_ls_structure_factor_coef Fsqd
_refine_ls_weighting_details 'w=1/[\s^2^(Fo^2^)+(0.0211P)^2^+0.9412P] where P=(Fo^2^+2Fc^2^)/3'
_refine_ls_weighting_scheme calc
_refine_ls_wR_factor_gt 0.0502
_refine_ls_wR_factor_ref 0.0509
_reflns_number_gt 345
_reflns_number_total 362
_reflns_threshold_expression I>2\s(I)
_cod_data_source_file wm2214.cif
_cod_data_source_block I
_cod_original_formula_sum 'Eu0.968 O2.952 Sc1'
_cod_database_code 2220939
_cod_database_fobs_code 2220939

loop_
_symmetry_equiv_pos_as_xyz
'x, y, z'
'-x+1/2, -y, z+1/2'
'x+1/2, -y+1/2, -z+1/2'
'-x, y+1/2, -z'
'-x, -y, -z'
'x-1/2, y, -z-1/2'
'-x-1/2, y-1/2, z-1/2'
'x, -y-1/2, z'

loop_
_atom_site_type_symbol
_atom_site_label
_atom_site_fract_x
_atom_site_fract_y
_atom_site_fract_z
_atom_site_U_iso_or_equiv
_atom_site_adp_type
_atom_site_calc_flag
_atom_site_refinement_flags
_atom_site_occupancy
_atom_site_disorder_assembly
_atom_site_disorder_group
Eu Eu1 0.05854(5) 0.25 0.01589(6) 0.0090(2) Uani d SP 0.9677(13) . .
Sc Sc2 0 0 0.5 0.0078(3) Uani d S 1 . .
O O1 0.4506(8) 0.25 0.8815(9) 0.0111(9) Uani d S 1 . .
O O2 0.1954(6) 0.9378(4) 0.8078(6) 0.0112(7) Uani d P 0.9758(10) . .

loop_
_atom_site_aniso_label
_atom_site_aniso_U_11
_atom_site_aniso_U_22
_atom_site_aniso_U_33
_atom_site_aniso_U_12
_atom_site_aniso_U_13
_atom_site_aniso_U_23
Eu1 0.0070(3) 0.0102(3) 0.0098(3) 0 0.00051(11) 0
Sc2 0.0064(6) 0.0079(6) 0.0090(6) 0.0006(6) 0.0000(3) 0.0000(3)
O1 0.011(2) 0.008(2) 0.014(2) 0 -0.0025(17) 0
O2 0.0096(16) 0.0121(17) 0.0119(14) -0.0019(12) -0.0018(11) 0.0005(12)

loop_
_atom_type_symbol
_atom_type_description
_atom_type_scat_dispersion_real
_atom_type_scat_dispersion_imag
_atom_type_scat_source
Eu Eu -0.1578 3.6682 'International Tables Vol C Tables 4.2.6.8 and 6.1.1.4'
O O 0.0106 0.006 'International Tables Vol C Tables 4.2.6.8 and 6.1.1.4'
Sc Sc 0.2519 0.3716 'International Tables Vol C Tables 4.2.6.8 and 6.1.1.4'

loop_
_exptl_crystal_face_index_h
_exptl_crystal_face_index_k
_exptl_crystal_face_index_l
_exptl_crystal_face_perp_dist
16 -29 28 0.008
9 -5 4 0.01
-6 8 -4 0.035
-30 -6 5 0.078
6 16 17 0.052
-15 -5 -28 0.058
-3 -11 -29 0.049
5 1 -12 0.055
-15 22 0 0.039
-30 29 12 0.045
0 -5 11 0.013
20 1 14 0.04

loop_
_geom_angle_atom_site_label_1
_geom_angle_atom_site_label_2
_geom_angle_atom_site_label_3
_geom_angle_site_symmetry_1
_geom_angle_site_symmetry_3
_geom_angle
_geom_angle_publ_flag
O1 Eu1 O2 6_556 5_566 103.43(12) ?
O1 Eu1 O2 6_556 4_546 103.43(12) ?
O2 Eu1 O2 5_566 4_546 80.77(17) ?
O1 Eu1 O1 6_556 1_554 87.69(11) ?
O2 Eu1 O1 5_566 1_554 137.24(9) ?
O2 Eu1 O1 4_546 1_554 137.24(9) ?
O1 Eu1 O2 6_556 7_655 137.77(9) ?
O2 Eu1 O2 5_566 7_655 117.06(6) ?
O2 Eu1 O2 4_546 7_655 73.38(8) ?
O1 Eu1 O2 1_554 7_655 71.14(12) ?
O1 Eu1 O2 6_556 2_564 137.77(9) ?
O2 Eu1 O2 5_566 2_564 73.38(8) ?
O2 Eu1 O2 4_546 2_564 117.06(6) ?
O1 Eu1 O2 1_554 2_564 71.14(12) ?
O2 Eu1 O2 7_655 2_564 69.74(15) ?
O1 Eu1 O2 6_556 1_544 71.82(8) ?
O2 Eu1 O2 5_566 1_544 77.31(12) ?
O2 Eu1 O2 4_546 1_544 155.61(9) ?
O1 Eu1 O2 1_554 1_544 67.12(8) ?
O2 Eu1 O2 7_655 1_544 126.63(6) ?
O2 Eu1 O2 2_564 1_544 66.38(5) ?
O1 Eu1 O2 6_556 8_574 71.82(8) ?
O2 Eu1 O2 5_566 8_574 155.61(9) ?
O2 Eu1 O2 4_546 8_574 77.31(12) ?
O1 Eu1 O2 1_554 8_574 67.12(8) ?
O2 Eu1 O2 7_655 8_574 66.38(5) ?
O2 Eu1 O2 2_564 8_574 126.63(6) ?
O2 Eu1 O2 1_544 8_574 121.45(13) ?
O2 Sc2 O2 5_566 1_545 180 ?
O2 Sc2 O2 5_566 2_564 89.12(6) ?
O2 Sc2 O2 1_545 2_564 90.88(6) ?
O2 Sc2 O2 5_566 6_547 90.88(6) ?
O2 Sc2 O2 1_545 6_547 89.12(6) ?
O2 Sc2 O2 2_564 6_547 180 ?
O2 Sc2 O1 5_566 6_557 87.46(16) ?
O2 Sc2 O1 1_545 6_557 92.54(16) ?
O2 Sc2 O1 2_564 6_557 92.67(15) ?
O2 Sc2 O1 6_547 6_557 87.33(15) ?
O2 Sc2 O1 5_566 2_554 92.54(16) ?
O2 Sc2 O1 1_545 2_554 87.46(16) ?
O2 Sc2 O1 2_564 2_554 87.33(15) ?
O2 Sc2 O1 6_547 2_554 92.67(15) ?
O1 Sc2 O1 6_557 2_554 180 ?
Sc2 O1 Sc2 3_556 2 140.6(2) ?
Sc2 O1 Eu1 3_556 6_656 105.10(13) ?
Sc2 O1 Eu1 2 6_656 105.10(13) ?
Sc2 O1 Eu1 3_556 1_556 91.82(14) ?
Sc2 O1 Eu1 2 1_556 91.82(14) ?
Eu1 O1 Eu1 6_656 1_556 124.0(2) ?
Sc2 O2 Sc2 1_565 2_565 143.00(18) ?
Sc2 O2 Eu1 1_565 5_566 98.83(13) ?
Sc2 O2 Eu1 2_565 5_566 117.90(14) ?
Sc2 O2 Eu1 1_565 2_565 85.85(11) ?
Sc2 O2 Eu1 2_565 2_565 89.57(12) ?
Eu1 O2 Eu1 5_566 2_565 103.48(13) ?
Sc2 O2 Eu1 1_565 1_566 88.37(12) ?
Sc2 O2 Eu1 2_565 1_566 79.82(10) ?
Eu1 O2 Eu1 5_566 1_566 102.69(12) ?
Eu1 O2 Eu1 2_565 1_566 153.77(14) ?

loop_
_geom_bond_atom_site_label_1
_geom_bond_atom_site_label_2
_geom_bond_site_symmetry_2
_geom_bond_distance
_geom_bond_publ_flag
Eu1 O1 6_556 2.276(5) y
Eu1 O2 5_566 2.304(3) y
Eu1 O2 4_546 2.304(3) ?
Eu1 O1 1_554 2.375(5) y
Eu1 O2 7_655 2.611(3) y
Eu1 O2 2_564 2.611(3) ?
Eu1 O2 1_544 2.845(3) y
Eu1 O2 8_574 2.845(3) ?
Eu1 Sc2 3 3.2268(4) ?
Eu1 Sc2 2_554 3.2268(4) ?
Eu1 Sc2 4_556 3.3428(4) ?
Eu1 Sc2 . 3.3428(4) ?
Sc2 O2 5_566 2.094(3) y
Sc2 O2 1_545 2.094(3) ?
Sc2 O2 2_564 2.107(3) y
Sc2 O2 6_547 2.107(3) ?
Sc2 O1 6_557 2.1108(16) y
Sc2 O1 2_554 2.1108(16) ?
Sc2 Eu1 2 3.2268(4) ?
Sc2 Eu1 6_556 3.2268(4) ?
Sc2 Eu1 5_556 3.3428(4) ?
Sc2 Eu1 5 3.4841(4) ?
Sc2 Eu1 1_556 3.4841(4) ?
